data_4021774
loop_
_publ_author_name
'Susan B. Billings'
'K. A. Woerpel'

_publ_section_title
;
 Nucleophilic Substitution Reactions of Sulfur-Substituted Cyclohexanone
 Acetals: An Analysis of the Factors Controlling Stereoselectivity
;
_journal_name_full 'Journal of Organic Chemistry'
_journal_page_first 5171
_journal_page_last 5178
_journal_paper_doi 10.1021/jo060077r
_journal_volume 71
_journal_year 2006
_chemical_formula_sum 'C22 H28 O S'
_chemical_formula_weight 340.50
_chemical_name_systematic
; 
 ? 
;
_space_group_IT_number 29
_symmetry_cell_setting orthorhombic
_symmetry_space_group_name_Hall 'P 2c -2ac'
_symmetry_space_group_name_H-M 'P c a 21'
_atom_sites_solution_hydrogens difmap
_atom_sites_solution_primary direct
_atom_sites_solution_secondary difmap
_audit_creation_method SHELXTL
_cell_angle_alpha 90.00
_cell_angle_beta 90.00
_cell_angle_gamma 90.00
_cell_formula_units_Z 8
_cell_length_a 16.8009(18)
_cell_length_b 11.0584(12)
_cell_length_c 20.623(2)
_cell_measurement_temperature 163(2)
_cell_volume 3831.6(7)
_computing_cell_refinement 'Bruker SMART/SAINT'
_computing_data_collection 'Bruker SMART'
_computing_data_reduction 'Bruker SAINT'
_computing_molecular_graphics 'Bruker SHELXTL'
_computing_publication_material 'Bruker SHELXTL'
_computing_structure_refinement 'Bruker SHELXTL'
_computing_structure_solution 'Bruker SHELXTL'
_diffrn_ambient_temperature 163(2)
_diffrn_measured_fraction_theta_full 0.998
_diffrn_measured_fraction_theta_max 0.998
_diffrn_measurement_device_type 'CCD area detector'
_diffrn_measurement_method 'phi and omega scans'
_diffrn_radiation_monochromator graphite
_diffrn_radiation_source 'normal-focus sealed tube'
_diffrn_radiation_type MoK\a
_diffrn_radiation_wavelength 0.71073
_diffrn_reflns_av_R_equivalents 0.0440
_diffrn_reflns_av_sigmaI/netI 0.0340
_diffrn_reflns_limit_h_max 22
_diffrn_reflns_limit_h_min -22
_diffrn_reflns_limit_k_max 14
_diffrn_reflns_limit_k_min -14
_diffrn_reflns_limit_l_max 27
_diffrn_reflns_limit_l_min -27
_diffrn_reflns_number 47135
_diffrn_reflns_theta_full 28.32
_diffrn_reflns_theta_max 28.32
_diffrn_reflns_theta_min 1.84
_diffrn_standards_decay_% '< 1.0'
_diffrn_standards_interval_count 'initial 50 frames recollected'
_diffrn_standards_number '50 frames'
_exptl_absorpt_coefficient_mu 0.174
_exptl_absorpt_correction_T_max 0.9643
_exptl_absorpt_correction_T_min 0.9351
_exptl_absorpt_correction_type multi-scan
_exptl_absorpt_process_details 'Bruker SADABS'
_exptl_crystal_colour 'pale yellow'
_exptl_crystal_density_diffrn 1.181
_exptl_crystal_density_meas ?
_exptl_crystal_density_method 'not measured'
_exptl_crystal_description irregular
_exptl_crystal_F_000 1472
_exptl_crystal_size_max 0.39
_exptl_crystal_size_mid 0.26
_exptl_crystal_size_min 0.21
_refine_diff_density_max 0.290
_refine_diff_density_min -0.163
_refine_diff_density_rms 0.041
_refine_ls_abs_structure_details 'Flack H D (1983), Acta Cryst. A39, 876-881'
_refine_ls_abs_structure_Flack 0.20(4)
_refine_ls_extinction_method none
_refine_ls_goodness_of_fit_ref 1.048
_refine_ls_hydrogen_treatment refall
_refine_ls_matrix_type full
_refine_ls_number_parameters 658
_refine_ls_number_reflns 9472
_refine_ls_number_restraints 1
_refine_ls_restrained_S_all 1.048
_refine_ls_R_factor_all 0.0467
_refine_ls_R_factor_gt 0.0335
_refine_ls_shift/su_max 0.001
_refine_ls_shift/su_mean 0.000
_refine_ls_structure_factor_coef Fsqd
_refine_ls_weighting_details 'calc w=1/[\s^2^(Fo^2^)+(0.0364P)^2^+0.8153P] where P=(Fo^2^+2Fc^2^)/3'
_refine_ls_weighting_scheme calc
_refine_ls_wR_factor_gt 0.0729
_refine_ls_wR_factor_ref 0.0808
_reflns_number_gt 8208
_reflns_number_total 9472
_reflns_threshold_expression >2sigma(I)
_cod_data_source_file jo060077rsi20060113_071539.cif
_cod_depositor_comments
;
The following automatic conversions were performed:
'_symmetry_cell_setting' value 'Orthorhombic' changed to 'orthorhombic'
according to '/home/saulius/struct/CIF-dictionaries/cif_core.dic'
dictionary named 'cif_core.dic' version 2.4.1 from 2010-06-29.

Automatic conversion script
Id: cif_fix_enum 1527 2010-12-29 10:47:43Z saulius 

The following automatic conversions were performed:

'_exptl_crystal_density_meas' value 'n/a' was changed to '?' - the
value is perceived as not measured.

Automatic conversion script
Id: cif_fix_values 3008 2015-01-20 13:52:24Z robertas 
;
_cod_database_code 4021774

loop_
_symmetry_equiv_pos_as_xyz
'x, y, z'
'-x, -y, z+1/2'
'x+1/2, -y, z'
'-x+1/2, y, z+1/2'

loop_
_atom_site_label
_atom_site_type_symbol
_atom_site_fract_x
_atom_site_fract_y
_atom_site_fract_z
_atom_site_U_iso_or_equiv
_atom_site_adp_type
_atom_site_occupancy
_atom_site_symmetry_multiplicity
_atom_site_calc_flag
S1 S 0.90619(2) 0.19178(4) 0.59937(2) 0.02425(9) Uani 1 1 d
O1 O 0.81637(8) 0.06421(12) 0.49052(6) 0.0239(3) Uani 1 1 d
C1 C 0.81189(9) 0.10785(15) 0.60751(8) 0.0192(3) Uani 1 1 d
C2 C 0.76685(10) 0.10894(15) 0.54163(8) 0.0192(3) Uani 1 1 d
C3 C 0.69436(11) 0.02436(16) 0.54340(9) 0.0231(4) Uani 1 1 d
C4 C 0.70747(11) -0.10390(17) 0.56993(9) 0.0252(4) Uani 1 1 d
C5 C 0.75066(11) -0.09237(17) 0.63542(9) 0.0237(4) Uani 1 1 d
C6 C 0.82854(10) -0.01805(16) 0.63794(8) 0.0209(3) Uani 1 1 d
C7 C 0.75004(14) -0.18739(18) 0.52236(10) 0.0318(4) Uani 1 1 d
C8 C 0.62472(13) -0.1594(2) 0.58254(11) 0.0381(5) Uani 1 1 d
C9 C 0.89994(11) -0.08344(17) 0.60682(10) 0.0270(4) Uani 1 1 d
C10 C 0.84826(12) 0.0001(2) 0.71022(9) 0.0296(4) Uani 1 1 d
C11 C 0.88308(11) 0.34066(17) 0.62587(9) 0.0256(4) Uani 1 1 d
C12 C 0.91315(15) 0.4368(2) 0.59079(12) 0.0407(5) Uani 1 1 d
C13 C 0.9038(2) 0.5537(2) 0.61360(14) 0.0583(8) Uani 1 1 d
C14 C 0.86356(19) 0.5747(2) 0.67054(13) 0.0530(7) Uani 1 1 d
C15 C 0.83195(15) 0.4795(2) 0.70514(12) 0.0420(5) Uani 1 1 d
C16 C 0.84307(12) 0.36146(18) 0.68332(11) 0.0312(4) Uani 1 1 d
C17 C 0.73999(10) 0.23888(16) 0.52747(9) 0.0229(3) Uani 1 1 d
C18 C 0.77055(11) 0.30443(17) 0.47545(9) 0.0271(4) Uani 1 1 d
C19 C 0.74745(13) 0.42352(19) 0.46437(11) 0.0370(5) Uani 1 1 d
C20 C 0.69247(15) 0.47806(19) 0.50437(12) 0.0417(6) Uani 1 1 d
C21 C 0.66084(14) 0.4150(2) 0.55591(11) 0.0396(5) Uani 1 1 d
C22 C 0.68496(12) 0.29661(19) 0.56757(10) 0.0307(4) Uani 1 1 d
H1 H 0.8586(15) 0.096(2) 0.4926(13) 0.042(7) Uiso 1 1 d
H1A H 0.7794(12) 0.1532(18) 0.6393(10) 0.025(5) Uiso 1 1 d
H3A H 0.6529(11) 0.0616(17) 0.5708(9) 0.016(4) Uiso 1 1 d
H3B H 0.6708(11) 0.0198(17) 0.5010(10) 0.019(5) Uiso 1 1 d
H5A H 0.7644(12) -0.1771(19) 0.6518(10) 0.026(5) Uiso 1 1 d
H5B H 0.7153(11) -0.0521(17) 0.6651(9) 0.016(5) Uiso 1 1 d
H7A H 0.8040(13) -0.1545(19) 0.5070(10) 0.028(5) Uiso 1 1 d
H7B H 0.7163(14) -0.1956(19) 0.4814(11) 0.036(6) Uiso 1 1 d
H7C H 0.7572(13) -0.271(2) 0.5411(11) 0.032(6) Uiso 1 1 d
H8A H 0.5937(15) -0.110(2) 0.6143(13) 0.046(7) Uiso 1 1 d
H8B H 0.5937(15) -0.159(2) 0.5419(12) 0.042(7) Uiso 1 1 d
H8C H 0.6293(14) -0.239(2) 0.6013(13) 0.042(6) Uiso 1 1 d
H9A H 0.9057(13) -0.164(2) 0.6258(11) 0.033(6) Uiso 1 1 d
H9B H 0.9493(13) -0.041(2) 0.6184(11) 0.033(6) Uiso 1 1 d
H9C H 0.8972(13) -0.091(2) 0.5578(12) 0.032(6) Uiso 1 1 d
H10A H 0.8020(14) 0.037(2) 0.7319(11) 0.035(6) Uiso 1 1 d
H10B H 0.8998(14) 0.057(2) 0.7162(11) 0.037(6) Uiso 1 1 d
H10C H 0.8641(14) -0.076(2) 0.7322(12) 0.043(7) Uiso 1 1 d
H12A H 0.9382(14) 0.423(2) 0.5562(13) 0.037(6) Uiso 1 1 d
H13 H 0.9248(19) 0.615(3) 0.5905(16) 0.076(10) Uiso 1 1 d
H14 H 0.8589(16) 0.650(3) 0.6845(14) 0.060(8) Uiso 1 1 d
H15 H 0.8023(16) 0.494(2) 0.7449(13) 0.051(7) Uiso 1 1 d
H16 H 0.8212(14) 0.296(2) 0.7097(12) 0.038(6) Uiso 1 1 d
H18 H 0.8091(12) 0.2648(18) 0.4471(10) 0.025(5) Uiso 1 1 d
H19 H 0.7698(12) 0.4651(19) 0.4292(11) 0.030(5) Uiso 1 1 d
H20 H 0.6797(17) 0.558(3) 0.4974(14) 0.065(9) Uiso 1 1 d
H21 H 0.6238(15) 0.453(2) 0.5836(12) 0.046(7) Uiso 1 1 d
H22 H 0.6618(12) 0.2515(19) 0.6062(11) 0.031(5) Uiso 1 1 d
S2 S 0.50695(2) 0.00935(4) 0.93180(2) 0.02093(9) Uani 1 1 d
O2 O 0.66053(7) -0.11239(11) 0.87913(6) 0.0206(2) Uani 1 1 d
C31 C 0.51622(10) -0.09040(15) 0.86054(8) 0.0181(3) Uani 1 1 d
C32 C 0.60194(10) -0.08270(15) 0.83174(8) 0.0190(3) Uani 1 1 d
C33 C 0.61195(10) -0.17554(16) 0.77630(9) 0.0210(3) Uani 1 1 d
C34 C 0.58566(10) -0.30670(15) 0.78991(8) 0.0212(3) Uani 1 1 d
C35 C 0.50164(10) -0.30220(16) 0.81871(8) 0.0223(4) Uani 1 1 d
C36 C 0.48596(10) -0.21985(16) 0.87767(9) 0.0221(3) Uani 1 1 d
C37 C 0.57980(13) -0.37329(19) 0.72469(9) 0.0284(4) Uani 1 1 d
C38 C 0.64519(12) -0.37650(17) 0.83214(10) 0.0265(4) Uani 1 1 d
C39 C 0.39552(11) -0.2143(2) 0.88591(11) 0.0315(4) Uani 1 1 d
C40 C 0.52145(13) -0.26878(17) 0.94110(9) 0.0287(4) Uani 1 1 d
C41 C 0.46196(10) 0.14229(15) 0.90023(8) 0.0209(3) Uani 1 1 d
C42 C 0.38830(11) 0.13894(19) 0.87008(10) 0.0277(4) Uani 1 1 d
C43 C 0.35224(14) 0.2458(2) 0.84998(11) 0.0372(5) Uani 1 1 d
C44 C 0.38868(15) 0.3548(2) 0.86069(11) 0.0407(5) Uani 1 1 d
C45 C 0.46212(15) 0.3588(2) 0.89203(12) 0.0417(5) Uani 1 1 d
C46 C 0.49846(12) 0.25298(18) 0.91104(11) 0.0314(4) Uani 1 1 d
C47 C 0.61610(10) 0.04445(15) 0.80412(8) 0.0192(3) Uani 1 1 d
C48 C 0.67843(11) 0.11693(16) 0.82583(8) 0.0215(3) Uani 1 1 d
C49 C 0.68998(12) 0.23296(17) 0.80048(9) 0.0269(4) Uani 1 1 d
C50 C 0.64049(11) 0.27756(17) 0.75321(9) 0.0286(4) Uani 1 1 d
C51 C 0.57815(11) 0.20660(17) 0.73063(10) 0.0286(4) Uani 1 1 d
C52 C 0.56653(11) 0.09130(17) 0.75567(9) 0.0251(4) Uani 1 1 d
H2 H 0.6568(12) -0.0647(19) 0.9084(11) 0.024(5) Uiso 1 1 d
H31A H 0.4790(12) -0.0562(17) 0.8273(10) 0.020(5) Uiso 1 1 d
H33A H 0.5846(11) -0.1438(18) 0.7408(10) 0.022(5) Uiso 1 1 d
H33B H 0.6677(12) -0.1762(17) 0.7657(10) 0.023(5) Uiso 1 1 d
H35A H 0.4835(12) -0.3818(18) 0.8295(10) 0.019(5) Uiso 1 1 d
H35B H 0.4656(12) -0.2739(17) 0.7822(9) 0.019(5) Uiso 1 1 d
H37A H 0.5625(14) -0.452(2) 0.7315(11) 0.037(6) Uiso 1 1 d
H37B H 0.5420(14) -0.331(2) 0.6962(12) 0.037(6) Uiso 1 1 d
H37C H 0.6314(16) -0.380(2) 0.7065(12) 0.048(7) Uiso 1 1 d
H38A H 0.6596(13) -0.3367(19) 0.8693(11) 0.029(5) Uiso 1 1 d
H38B H 0.6212(14) -0.455(2) 0.8467(11) 0.037(6) Uiso 1 1 d
H38C H 0.6968(14) -0.391(2) 0.8088(11) 0.035(6) Uiso 1 1 d
H39A H 0.3750(13) -0.290(2) 0.8929(10) 0.028(5) Uiso 1 1 d
H39B H 0.3683(13) -0.1832(19) 0.8468(11) 0.030(6) Uiso 1 1 d
H39C H 0.3800(14) -0.161(2) 0.9221(13) 0.048(7) Uiso 1 1 d
H40A H 0.5045(13) -0.356(2) 0.9466(12) 0.037(6) Uiso 1 1 d
H40B H 0.5007(12) -0.225(2) 0.9779(11) 0.025(5) Uiso 1 1 d
H40C H 0.5794(15) -0.266(2) 0.9410(11) 0.038(6) Uiso 1 1 d
H42 H 0.3616(14) 0.069(2) 0.8649(11) 0.037(6) Uiso 1 1 d
H43 H 0.3097(16) 0.243(2) 0.8317(13) 0.047(7) Uiso 1 1 d
H44 H 0.3628(15) 0.427(2) 0.8508(12) 0.044(7) Uiso 1 1 d
H45 H 0.4903(13) 0.432(2) 0.9002(12) 0.041(6) Uiso 1 1 d
H46 H 0.5478(15) 0.257(2) 0.9288(12) 0.036(6) Uiso 1 1 d
H48 H 0.7123(10) 0.0863(16) 0.8577(9) 0.011(4) Uiso 1 1 d
H49 H 0.7312(14) 0.280(2) 0.8162(11) 0.033(6) Uiso 1 1 d
H50 H 0.6483(13) 0.358(2) 0.7353(11) 0.033(6) Uiso 1 1 d
H51 H 0.5418(13) 0.2354(19) 0.6971(10) 0.028(5) Uiso 1 1 d
H52 H 0.5225(14) 0.046(2) 0.7398(11) 0.033(6) Uiso 1 1 d

loop_
_atom_site_aniso_label
_atom_site_aniso_U_11
_atom_site_aniso_U_22
_atom_site_aniso_U_33
_atom_site_aniso_U_23
_atom_site_aniso_U_13
_atom_site_aniso_U_12
S1 0.01811(18) 0.0236(2) 0.0310(2) -0.00367(18) -0.00007(17) -0.00117(16)
O1 0.0260(7) 0.0258(7) 0.0198(6) -0.0023(5) 0.0053(5) -0.0039(6)
C1 0.0163(7) 0.0203(8) 0.0209(8) -0.0003(6) 0.0002(6) -0.0004(6)
C2 0.0188(8) 0.0226(8) 0.0163(8) 0.0017(6) 0.0013(6) 0.0008(6)
C3 0.0221(8) 0.0265(9) 0.0208(9) 0.0032(7) -0.0028(7) -0.0030(7)
C4 0.0264(9) 0.0266(9) 0.0227(9) 0.0054(7) -0.0037(7) -0.0068(7)
C5 0.0235(9) 0.0272(9) 0.0203(8) 0.0056(7) 0.0001(7) -0.0028(7)
C6 0.0220(8) 0.0223(8) 0.0183(8) 0.0013(6) -0.0007(6) 0.0023(7)
C7 0.0439(12) 0.0242(10) 0.0272(10) 0.0015(8) -0.0062(9) -0.0053(9)
C8 0.0320(11) 0.0453(13) 0.0370(12) 0.0140(10) -0.0071(9) -0.0177(10)
C9 0.0250(9) 0.0222(9) 0.0338(11) 0.0015(8) 0.0012(8) 0.0039(7)
C10 0.0333(10) 0.0348(11) 0.0207(8) 0.0010(8) -0.0052(8) 0.0060(9)
C11 0.0241(9) 0.0237(9) 0.0291(9) -0.0035(7) -0.0078(7) -0.0003(7)
C12 0.0576(14) 0.0317(11) 0.0328(12) -0.0009(9) 0.0017(11) -0.0058(10)
C13 0.101(2) 0.0259(11) 0.0486(16) 0.0062(11) 0.0004(15) -0.0087(13)
C14 0.0820(19) 0.0265(12) 0.0506(16) -0.0092(10) -0.0078(13) 0.0094(12)
C15 0.0463(12) 0.0387(12) 0.0410(12) -0.0138(10) -0.0031(10) 0.0075(10)
C16 0.0305(10) 0.0297(10) 0.0335(10) -0.0039(9) -0.0037(8) -0.0016(8)
C17 0.0235(8) 0.0229(9) 0.0224(8) 0.0020(7) -0.0062(7) -0.0028(7)
C18 0.0253(9) 0.0276(9) 0.0284(9) 0.0034(8) -0.0048(7) -0.0074(7)
C19 0.0401(11) 0.0291(10) 0.0416(12) 0.0112(9) -0.0134(10) -0.0124(9)
C20 0.0516(14) 0.0210(10) 0.0525(14) 0.0003(9) -0.0257(11) 0.0011(10)
C21 0.0436(12) 0.0349(11) 0.0402(12) -0.0068(10) -0.0103(10) 0.0140(10)
C22 0.0335(10) 0.0317(10) 0.0268(10) 0.0004(8) -0.0047(8) 0.0053(8)
S2 0.02321(19) 0.02138(19) 0.01820(17) -0.00060(17) 0.00021(17) 0.00220(15)
O2 0.0210(6) 0.0211(6) 0.0196(6) -0.0004(5) -0.0032(5) 0.0021(5)
C31 0.0178(7) 0.0189(8) 0.0177(8) -0.0014(6) 0.0009(6) -0.0007(6)
C32 0.0179(8) 0.0202(8) 0.0189(8) 0.0012(7) -0.0009(6) -0.0001(6)
C33 0.0205(8) 0.0213(8) 0.0212(8) 0.0006(7) 0.0021(7) 0.0010(7)
C34 0.0223(8) 0.0191(8) 0.0221(8) -0.0012(7) 0.0003(6) 0.0002(7)
C35 0.0224(8) 0.0202(9) 0.0244(9) 0.0000(7) -0.0001(7) -0.0028(7)
C36 0.0204(8) 0.0207(8) 0.0252(9) 0.0001(7) 0.0034(7) -0.0027(7)
C37 0.0340(11) 0.0262(10) 0.0252(9) -0.0040(8) 0.0015(8) 0.0008(8)
C38 0.0275(9) 0.0215(9) 0.0304(10) 0.0008(8) -0.0021(8) 0.0027(8)
C39 0.0247(10) 0.0293(10) 0.0404(12) -0.0047(9) 0.0117(8) -0.0090(8)
C40 0.0409(11) 0.0230(9) 0.0220(10) 0.0047(7) 0.0047(8) -0.0026(8)
C41 0.0231(8) 0.0219(8) 0.0176(8) -0.0008(6) 0.0035(6) 0.0039(7)
C42 0.0246(9) 0.0288(10) 0.0297(10) -0.0063(8) -0.0004(8) 0.0028(8)
C43 0.0317(11) 0.0469(13) 0.0329(11) -0.0050(9) -0.0091(9) 0.0154(10)
C44 0.0548(14) 0.0305(11) 0.0368(12) 0.0052(9) -0.0033(10) 0.0195(10)
C45 0.0495(13) 0.0245(10) 0.0511(14) 0.0004(10) -0.0065(11) 0.0008(10)
C46 0.0283(10) 0.0287(10) 0.0373(11) -0.0004(8) -0.0043(8) -0.0008(8)
C47 0.0191(8) 0.0211(8) 0.0174(8) 0.0010(6) 0.0033(6) 0.0006(6)
C48 0.0221(8) 0.0229(8) 0.0195(8) 0.0014(7) 0.0011(7) 0.0000(7)
C49 0.0273(9) 0.0258(9) 0.0275(9) -0.0017(7) 0.0027(7) -0.0060(8)
C50 0.0343(10) 0.0203(9) 0.0310(10) 0.0056(7) 0.0072(8) -0.0015(8)
C51 0.0288(10) 0.0270(10) 0.0300(10) 0.0102(8) -0.0014(8) 0.0006(8)
C52 0.0215(8) 0.0269(9) 0.0268(9) 0.0057(7) -0.0018(7) -0.0032(7)

loop_
_atom_type_symbol
_atom_type_description
_atom_type_scat_dispersion_real
_atom_type_scat_dispersion_imag
_atom_type_scat_source
C C 0.0033 0.0016 'International Tables Vol C Tables 4.2.6.8 and 6.1.1.4'
H H 0.0000 0.0000 'International Tables Vol C Tables 4.2.6.8 and 6.1.1.4'
O O 0.0106 0.0060 'International Tables Vol C Tables 4.2.6.8 and 6.1.1.4'
S S 0.1246 0.1234 'International Tables Vol C Tables 4.2.6.8 and 6.1.1.4'

loop_
_geom_angle_atom_site_label_1
_geom_angle_atom_site_label_2
_geom_angle_atom_site_label_3
_geom_angle
C11 S1 C1 104.50(8)
C6 C1 C2 116.60(14)
C6 C1 S1 109.48(11)
C2 C1 S1 109.55(11)
O1 C2 C17 110.77(13)
O1 C2 C3 105.54(14)
C17 C2 C3 109.98(14)
O1 C2 C1 110.97(13)
C17 C2 C1 108.46(13)
C3 C2 C1 111.12(13)
C2 C3 C4 117.19(15)
C7 C4 C3 113.40(15)
C7 C4 C5 113.18(16)
C3 C4 C5 107.68(15)
C7 C4 C8 106.89(17)
C3 C4 C8 107.35(16)
C5 C4 C8 108.07(15)
C4 C5 C6 118.21(14)
C10 C6 C9 107.28(15)
C10 C6 C5 106.50(15)
C9 C6 C5 113.29(15)
C10 C6 C1 108.24(15)
C9 C6 C1 113.12(14)
C5 C6 C1 108.10(13)
C16 C11 C12 119.92(19)
C16 C11 S1 121.61(15)
C12 C11 S1 118.15(16)
C11 C12 C13 119.9(2)
C14 C13 C12 120.3(2)
C13 C14 C15 120.2(2)
C14 C15 C16 119.8(2)
C11 C16 C15 119.9(2)
C18 C17 C22 117.57(17)
C18 C17 C2 121.71(16)
C22 C17 C2 120.71(16)
C19 C18 C17 121.1(2)
C20 C19 C18 120.2(2)
C19 C20 C21 119.9(2)
C20 C21 C22 119.8(2)
C21 C22 C17 121.4(2)
C41 S2 C31 103.82(8)
C36 C31 C32 115.93(14)
C36 C31 S2 109.94(11)
C32 C31 S2 110.41(11)
O2 C32 C47 111.00(13)
O2 C32 C33 106.20(14)
C47 C32 C33 108.47(13)
O2 C32 C31 111.34(13)
C47 C32 C31 109.52(13)
C33 C32 C31 110.23(13)
C34 C33 C32 117.32(14)
C35 C34 C38 113.37(15)
C35 C34 C37 107.21(15)
C38 C34 C37 107.31(15)
C35 C34 C33 107.69(14)
C38 C34 C33 112.94(15)
C37 C34 C33 108.05(15)
C34 C35 C36 118.84(14)
C39 C36 C40 107.76(16)
C39 C36 C35 106.31(15)
C40 C36 C35 113.40(15)
C39 C36 C31 108.19(15)
C40 C36 C31 112.93(14)
C35 C36 C31 107.92(14)
C42 C41 C46 119.38(17)
C42 C41 S2 121.49(14)
C46 C41 S2 118.89(14)
C41 C42 C43 120.00(19)
C44 C43 C42 120.3(2)
C43 C44 C45 119.9(2)
C46 C45 C44 119.9(2)
C45 C46 C41 120.53(19)
C48 C47 C52 117.63(16)
C48 C47 C32 121.61(15)
C52 C47 C32 120.75(15)
C47 C48 C49 120.80(17)
C50 C49 C48 120.72(18)
C49 C50 C51 119.45(17)
C50 C51 C52 119.98(17)
C51 C52 C47 121.41(17)

loop_
_geom_bond_atom_site_label_1
_geom_bond_atom_site_label_2
_geom_bond_distance
S1 C11 1.7777(19)
S1 C1 1.8438(17)
O1 C2 1.431(2)
C1 C6 1.553(2)
C1 C2 1.555(2)
C2 C17 1.534(2)
C2 C3 1.536(2)
C3 C4 1.536(3)
C4 C7 1.525(3)
C4 C5 1.539(2)
C4 C8 1.542(3)
C5 C6 1.546(2)
C6 C10 1.540(2)
C6 C9 1.541(2)
C11 C16 1.381(3)
C11 C12 1.382(3)
C12 C13 1.384(3)
C13 C14 1.374(4)
C14 C15 1.378(4)
C15 C16 1.393(3)
C17 C18 1.393(3)
C17 C22 1.395(3)
C18 C19 1.392(3)
C19 C20 1.377(4)
C20 C21 1.378(3)
C21 C22 1.391(3)
S2 C41 1.7767(17)
S2 C31 1.8441(17)
O2 C32 1.425(2)
C31 C36 1.560(2)
C31 C32 1.560(2)
C32 C47 1.536(2)
C32 C33 1.546(2)
C33 C34 1.542(2)
C34 C35 1.532(2)
C34 C38 1.535(3)
C34 C37 1.537(2)
C35 C36 1.542(2)
C36 C39 1.530(3)
C36 C40 1.536(3)
C41 C42 1.385(3)
C41 C46 1.387(3)
C42 C43 1.392(3)
C43 C44 1.370(3)
C44 C45 1.393(3)
C45 C46 1.376(3)
C47 C48 1.393(2)
C47 C52 1.400(2)
C48 C49 1.399(3)
C49 C50 1.373(3)
C50 C51 1.389(3)
C51 C52 1.390(3)

loop_
_geom_torsion_atom_site_label_1
_geom_torsion_atom_site_label_2
_geom_torsion_atom_site_label_3
_geom_torsion_atom_site_label_4
_geom_torsion
C11 S1 C1 C6 -136.50(12)
C11 S1 C1 C2 94.48(13)
C6 C1 C2 O1 -70.61(18)
S1 C1 C2 O1 54.39(16)
C6 C1 C2 C17 167.50(14)
S1 C1 C2 C17 -67.50(14)
C6 C1 C2 C3 46.50(19)
S1 C1 C2 C3 171.50(12)
O1 C2 C3 C4 72.15(18)
C17 C2 C3 C4 -168.33(15)
C1 C2 C3 C4 -48.2(2)
C2 C3 C4 C7 -75.8(2)
C2 C3 C4 C5 50.2(2)
C2 C3 C4 C8 166.36(16)
C7 C4 C5 C6 72.8(2)
C3 C4 C5 C6 -53.4(2)
C8 C4 C5 C6 -169.03(18)
C4 C5 C6 C10 168.40(16)
C4 C5 C6 C9 -73.9(2)
C4 C5 C6 C1 52.3(2)
C2 C1 C6 C10 -162.30(14)
S1 C1 C6 C10 72.67(16)
C2 C1 C6 C9 78.97(18)
S1 C1 C6 C9 -46.06(17)
C2 C1 C6 C5 -47.32(18)
S1 C1 C6 C5 -172.35(11)
C1 S1 C11 C16 48.75(17)
C1 S1 C11 C12 -137.68(16)
C16 C11 C12 C13 0.6(3)
S1 C11 C12 C13 -173.1(2)
C11 C12 C13 C14 -1.0(4)
C12 C13 C14 C15 -0.3(4)
C13 C14 C15 C16 2.1(4)
C12 C11 C16 C15 1.1(3)
S1 C11 C16 C15 174.60(16)
C14 C15 C16 C11 -2.5(3)
O1 C2 C17 C18 -7.8(2)
C3 C2 C17 C18 -124.07(17)
C1 C2 C17 C18 114.23(17)
O1 C2 C17 C22 173.67(16)
C3 C2 C17 C22 57.4(2)
C1 C2 C17 C22 -64.3(2)
C22 C17 C18 C19 0.6(3)
C2 C17 C18 C19 -178.01(17)
C17 C18 C19 C20 -1.2(3)
C18 C19 C20 C21 0.6(3)
C19 C20 C21 C22 0.4(3)
C20 C21 C22 C17 -1.0(3)
C18 C17 C22 C21 0.5(3)
C2 C17 C22 C21 179.10(17)
C41 S2 C31 C36 -132.98(12)
C41 S2 C31 C32 97.88(12)
C36 C31 C32 O2 -68.96(18)
S2 C31 C32 O2 56.87(16)
C36 C31 C32 C47 167.90(14)
S2 C31 C32 C47 -66.27(15)
C36 C31 C32 C33 48.62(18)
S2 C31 C32 C33 174.46(11)
O2 C32 C33 C34 71.43(18)
C47 C32 C33 C34 -169.20(14)
C31 C32 C33 C34 -49.29(19)
C32 C33 C34 C35 49.65(19)
C32 C33 C34 C38 -76.31(19)
C32 C33 C34 C37 165.16(15)
C38 C34 C35 C36 73.3(2)
C37 C34 C35 C36 -168.42(15)
C33 C34 C35 C36 -52.4(2)
C34 C35 C36 C39 168.43(16)
C34 C35 C36 C40 -73.3(2)
C34 C35 C36 C31 52.6(2)
C32 C31 C36 C39 -163.74(15)
S2 C31 C36 C39 70.19(16)
C32 C31 C36 C40 77.07(18)
S2 C31 C36 C40 -49.00(17)
C32 C31 C36 C35 -49.09(18)
S2 C31 C36 C35 -175.17(11)
C31 S2 C41 C42 59.28(16)
C31 S2 C41 C46 -126.29(15)
C46 C41 C42 C43 1.1(3)
S2 C41 C42 C43 175.47(15)
C41 C42 C43 C44 -1.0(3)
C42 C43 C44 C45 -0.2(3)
C43 C44 C45 C46 1.2(4)
C44 C45 C46 C41 -1.1(3)
C42 C41 C46 C45 -0.1(3)
S2 C41 C46 C45 -174.60(17)
O2 C32 C47 C48 -1.1(2)
C33 C32 C47 C48 -117.43(17)
C31 C32 C47 C48 122.22(17)
O2 C32 C47 C52 178.57(15)
C33 C32 C47 C52 62.3(2)
C31 C32 C47 C52 -58.1(2)
C52 C47 C48 C49 0.9(3)
C32 C47 C48 C49 -179.44(16)
C47 C48 C49 C50 -0.6(3)
C48 C49 C50 C51 0.3(3)
C49 C50 C51 C52 -0.3(3)
C50 C51 C52 C47 0.6(3)
C48 C47 C52 C51 -0.9(3)
C32 C47 C52 C51 179.40(16)
